data_1547360
loop_
_publ_author_name
'Atmuri, N. D. Prasad'
'Reilley, David J.'
'Lubell, William D.'

_publ_section_title
;
 Peptidomimetic Synthesis by Way of Diastereoselective Iodoacetoxylation
 and Transannular Amidation of 7-9-Membered Lactams.
;
_journal_issue 19
_journal_name_full 'Organic letters'
_journal_page_first 5066
_journal_page_last 5069
_journal_paper_doi 10.1021/acs.orglett.7b02275
_journal_volume 19
_journal_year 2017
_chemical_absolute_configuration ad
_chemical_formula_moiety 'C15 H16 I N3 O7 S'
_chemical_formula_sum 'C15 H16 I N3 O7 S'
_chemical_formula_weight 509.27
_space_group_crystal_system monoclinic
_space_group_IT_number 4
_space_group_name_Hall 'P 2yb'
_space_group_name_H-M_alt 'P 1 21 1'
_symmetry_space_group_name_Hall 'P 2yb'
_symmetry_space_group_name_H-M 'P 1 21 1'
_atom_sites_solution_hydrogens mixed
_atom_sites_solution_primary dual
_audit_creation_date 2017-09-20
_audit_creation_method
;
Olex2 1.2
(compiled 2017.08.10 svn.r3458 for OlexSys, GUI svn.r5381)
;
_cell_angle_alpha 90
_cell_angle_beta 106.438(4)
_cell_angle_gamma 90
_cell_formula_units_Z 2
_cell_length_a 5.3844(4)
_cell_length_b 21.4986(16)
_cell_length_c 8.2956(6)
_cell_measurement_reflns_used 4641
_cell_measurement_temperature 100
_cell_measurement_theta_max 71.213
_cell_measurement_theta_min 4.112
_cell_volume 921.02(12)
_computing_cell_refinement
'SAINT (2013) V8.38A; Integration Software for Single Crystal Data. Bruker AXS Inc., Madison, WI 53719-1173.'
_computing_data_collection
;
APEX 2 (2013) Bruker AXS Inc., Madison, WI 53719-1173.
;
_computing_data_reduction
'SAINT (2013) V8.38A; Integration Software for Single Crystal Data. Bruker AXS Inc., Madison, WI 53719-1173.'
_computing_molecular_graphics 'Olex2 (Dolomanov et al., 2009)'
_computing_publication_material 'Olex2 (Dolomanov et al., 2009)'
_computing_structure_refinement 'XL (Sheldrick, 2008)'
_computing_structure_solution 'XT (Sheldrick, 2015)'
_diffrn_ambient_temperature 100
_diffrn_detector 'CCD area detector'
_diffrn_detector_area_resol_mean 8.3
_diffrn_detector_type 'Bruker APEX2 CCD'
_diffrn_measured_fraction_theta_full 0.999
_diffrn_measured_fraction_theta_max 0.999
_diffrn_measurement_device 'three-circle diffractometer'
_diffrn_measurement_device_type 'Bruker Smart APEX'
_diffrn_measurement_method '\w scans'
_diffrn_radiation_collimation 'Focusing mirrors'
_diffrn_radiation_monochromator 'Quazar MX Mirror Optics'
_diffrn_radiation_probe x-ray
_diffrn_radiation_type CuK\a
_diffrn_radiation_wavelength 1.54178
_diffrn_reflns_av_R_equivalents 0.0653
_diffrn_reflns_av_unetI/netI 0.0490
_diffrn_reflns_Laue_measured_fraction_full 0.999
_diffrn_reflns_Laue_measured_fraction_max 0.999
_diffrn_reflns_limit_h_max 6
_diffrn_reflns_limit_h_min -6
_diffrn_reflns_limit_k_max 26
_diffrn_reflns_limit_k_min -26
_diffrn_reflns_limit_l_max 10
_diffrn_reflns_limit_l_min -10
_diffrn_reflns_number 17148
_diffrn_reflns_point_group_measured_fraction_full 1.000
_diffrn_reflns_point_group_measured_fraction_max 0.999
_diffrn_reflns_theta_full 67.679
_diffrn_reflns_theta_max 72.176
_diffrn_reflns_theta_min 4.113
_diffrn_source 'Microfocus Source'
_diffrn_source_target Cu
_diffrn_source_type 'Incoatec I\mS High Brilliance Microsource'
_exptl_absorpt_coefficient_mu 15.130
_exptl_absorpt_correction_T_max 0.2262
_exptl_absorpt_correction_T_min 0.0749
_exptl_absorpt_correction_type multi-scan
_exptl_absorpt_process_details
'SADABS-2016/2 (Bruker,2016/2) was used for absorption correction. wR2(int) was 0.1335 before and 0.0798 after correction. The Ratio of minimum to maximum transmission is 0.3311. The \l/2 correction factor is Not present.'
_exptl_crystal_colour 'clear light colourless'
_exptl_crystal_colour_lustre clear
_exptl_crystal_colour_modifier light
_exptl_crystal_colour_primary colourless
_exptl_crystal_density_diffrn 1.836
_exptl_crystal_description Needle
_exptl_crystal_F_000 504
_exptl_crystal_size_max 0.2
_exptl_crystal_size_mid 0.02
_exptl_crystal_size_min 0.02
_refine_diff_density_max 2.050
_refine_diff_density_min -0.708
_refine_diff_density_rms 0.167
_refine_ls_abs_structure_details
;
 Refined as an inversion twin.
;
_refine_ls_abs_structure_Flack -0.006(18)
_refine_ls_extinction_method none
_refine_ls_goodness_of_fit_ref 1.077
_refine_ls_hydrogen_treatment constr
_refine_ls_matrix_type full
_refine_ls_number_parameters 246
_refine_ls_number_reflns 3588
_refine_ls_number_restraints 1
_refine_ls_restrained_S_all 1.076
_refine_ls_R_factor_all 0.0732
_refine_ls_R_factor_gt 0.0712
_refine_ls_shift/su_max 0.000
_refine_ls_shift/su_mean 0.000
_refine_ls_structure_factor_coef Fsqd
_refine_ls_weighting_details 'w=1/[\s^2^(Fo^2^)+(0.1292P)^2^+1.6652P] where P=(Fo^2^+2Fc^2^)/3'
_refine_ls_weighting_scheme calc
_refine_ls_wR_factor_gt 0.1855
_refine_ls_wR_factor_ref 0.1874
_reflns_Friedel_coverage 0.946
_reflns_Friedel_fraction_full 1.000
_reflns_Friedel_fraction_max 0.999
_reflns_number_gt 3388
_reflns_number_total 3588
_reflns_threshold_expression 'I > 2\s(I)'
_cod_data_source_file ol7b02275_si_008.cif
_cod_data_source_block lub116
_cod_depositor_comments
;
The following automatic conversions were performed:

'_diffrn_radiation_probe' value 'X-ray' changed to 'x-ray' according
to
/home/data/users/saulius/crontab/automatic-downloads/rss-feeds/ACS/lib/dictionaries/cif_core.dic
dictionary named 'cif_core.dic' version 2.4.2 from 2011-04-26.

Automatic conversion script
Id: cif_fix_values 4973 2017-02-22 13:04:09Z antanas 

 Adding full bibliography for 1547358--1547364.cif.
;
_cod_database_code 1547360
_shelx_shelxl_version_number 2017/1
_shelx_space_group_comment
;
The symmetry employed for this shelxl refinement is uniquely defined
by the following loop, which should always be used as a source of
symmetry information in preference to the above space-group names.
They are only intended as comments.
;
_shelx_estimated_absorpt_t_max 0.752
_shelx_estimated_absorpt_t_min 0.152
_olex2_refinement_description
;
1. Twinned data refinement
 Scales: 1.006(18)
 -0.006(18)
2. Fixed Uiso
 At 1.2 times of:
  All C(H) groups, All C(H,H) groups, All N(H) groups
 At 1.5 times of:
  All C(H,H,H) groups
3.a Riding coordinates:
 N2(H2)
3.b Ternary CH refined with riding coordinates:
 C2(H2A), C3(H3), C4(H4), C7(H7)
3.c Secondary CH2 refined with riding coordinates:
 C5(H5A,H5B), C6(H6A,H6B)
3.d Aromatic/amide H refined with riding coordinates:
 C12(H12), C13(H13), C14(H14), C15(H15)
3.e Idealised Me refined as rotating group:
 C9(H9A,H9B,H9C)
;
_olex2_submission_special_instructions 'No special instructions were received'

loop_
_space_group_symop_operation_xyz
'x, y, z'
'-x, y+1/2, -z'

loop_
_atom_site_label
_atom_site_type_symbol
_atom_site_fract_x
_atom_site_fract_y
_atom_site_fract_z
_atom_site_U_iso_or_equiv
_atom_site_adp_type
_atom_site_occupancy
_atom_site_site_symmetry_order
_atom_site_calc_flag
_atom_site_refinement_flags_posn
I1 I 0.34845(16) 0.11137(5) 0.10061(11) 0.0515(3) Uani 1 1 d .
O1 O 0.409(2) 0.0703(5) 0.7553(13) 0.047(2) Uani 1 1 d .
C1 C 0.327(3) 0.0908(7) 0.6167(19) 0.042(3) Uani 1 1 d .
S1 S 0.6437(6) -0.04339(15) 0.4916(5) 0.0407(7) Uani 1 1 d .
N1 N 0.174(2) 0.1419(5) 0.5685(16) 0.040(2) Uani 1 1 d .
N2 N 0.385(2) -0.0009(5) 0.4410(17) 0.042(3) Uani 1 1 d .
H2 H 0.269574 -0.015197 0.484702 0.051 Uiso 1 1 d R
C2 C 0.393(2) 0.0666(6) 0.4588(18) 0.039(3) Uani 1 1 d .
H2A H 0.571413 0.081032 0.463079 0.047 Uiso 1 1 calc R
O2 O -0.2226(19) 0.1794(6) 0.7052(17) 0.056(3) Uani 1 1 d .
O3 O 0.040(2) 0.2509(5) 0.8628(17) 0.050(3) Uani 1 1 d .
C3 C 0.201(3) 0.0988(6) 0.3117(18) 0.042(3) Uani 1 1 d .
H3 H 0.042733 0.072005 0.275279 0.051 Uiso 1 1 calc R
N3 N 0.364(2) -0.1374(6) 0.6914(18) 0.047(3) Uani 1 1 d .
C4 C 0.126(3) 0.1585(7) 0.3890(19) 0.044(3) Uani 1 1 d .
H4 H -0.062487 0.167281 0.338355 0.053 Uiso 1 1 calc R
O4 O 0.8475(19) -0.0051(5) 0.4682(15) 0.047(2) Uani 1 1 d .
O5 O 0.583(2) -0.1006(5) 0.4027(16) 0.051(2) Uani 1 1 d .
C5 C 0.281(3) 0.2188(7) 0.402(2) 0.046(3) Uani 1 1 d .
H5A H 0.218764 0.244347 0.298915 0.056 Uiso 1 1 calc R
H5B H 0.468045 0.210442 0.422717 0.056 Uiso 1 1 calc R
O6 O 0.213(2) -0.1113(5) 0.5737(16) 0.055(3) Uani 1 1 d .
C6 C 0.224(3) 0.2506(7) 0.554(2) 0.048(3) Uani 1 1 d .
H6A H 0.059757 0.274113 0.518862 0.058 Uiso 1 1 calc R
H6B H 0.365768 0.279558 0.609144 0.058 Uiso 1 1 calc R
C7 C 0.205(3) 0.1970(6) 0.675(2) 0.043(3) Uani 1 1 d .
H7 H 0.370004 0.193961 0.767956 0.051 Uiso 1 1 calc R
O7 O 0.332(2) -0.1901(5) 0.7378(18) 0.059(3) Uani 1 1 d .
C8 C -0.021(3) 0.2063(7) 0.7474(18) 0.043(3) Uani 1 1 d .
C9 C -0.155(3) 0.2629(9) 0.949(2) 0.057(4) Uani 1 1 d .
H9A H -0.314917 0.277050 0.867334 0.085 Uiso 1 1 calc GR
H9B H -0.092617 0.295127 1.034137 0.085 Uiso 1 1 calc GR
H9C H -0.189429 0.224607 1.002818 0.085 Uiso 1 1 calc GR
C10 C 0.725(3) -0.0607(6) 0.713(2) 0.045(3) Uani 1 1 d .
C11 C 0.598(3) -0.1035(7) 0.789(2) 0.044(3) Uani 1 1 d .
C12 C 0.676(4) -0.1155(9) 0.956(3) 0.058(4) Uani 1 1 d .
H12 H 0.580936 -0.143891 1.004169 0.069 Uiso 1 1 calc R
C13 C 0.893(4) -0.0861(9) 1.057(3) 0.062(4) Uani 1 1 d .
H13 H 0.950982 -0.094839 1.174160 0.074 Uiso 1 1 calc R
C14 C 1.025(3) -0.0445(8) 0.988(3) 0.058(4) Uani 1 1 d .
H14 H 1.173962 -0.024334 1.057508 0.070 Uiso 1 1 calc R
C15 C 0.943(3) -0.0313(7) 0.817(2) 0.049(4) Uani 1 1 d .
H15 H 1.035933 -0.002123 0.770386 0.058 Uiso 1 1 calc R

loop_
_atom_site_aniso_label
_atom_site_aniso_U_11
_atom_site_aniso_U_22
_atom_site_aniso_U_33
_atom_site_aniso_U_23
_atom_site_aniso_U_13
_atom_site_aniso_U_12
I1 0.0542(5) 0.0529(5) 0.0493(5) 0.0051(5) 0.0178(3) 0.0016(5)
O1 0.052(6) 0.048(5) 0.043(6) 0.005(4) 0.019(4) 0.008(4)
C1 0.033(6) 0.040(7) 0.054(8) -0.001(5) 0.015(6) -0.003(4)
S1 0.0360(14) 0.0389(14) 0.0494(18) 0.0003(12) 0.0159(13) 0.0026(12)
N1 0.033(5) 0.038(5) 0.047(7) 0.000(5) 0.011(5) 0.004(4)
N2 0.033(6) 0.041(6) 0.054(8) 0.005(5) 0.014(5) 0.003(5)
C2 0.033(6) 0.043(6) 0.043(7) -0.001(5) 0.010(5) 0.004(5)
O2 0.032(5) 0.061(6) 0.073(8) -0.014(5) 0.013(5) 0.001(4)
O3 0.035(5) 0.052(5) 0.065(7) -0.009(5) 0.017(5) 0.000(4)
C3 0.037(6) 0.042(8) 0.047(7) 0.000(5) 0.009(5) 0.003(5)
N3 0.040(6) 0.049(6) 0.056(8) 0.004(5) 0.021(5) -0.002(5)
C4 0.040(7) 0.042(7) 0.051(9) 0.004(5) 0.013(6) 0.004(5)
O4 0.038(5) 0.043(5) 0.062(7) 0.005(4) 0.018(4) 0.005(4)
O5 0.040(5) 0.043(5) 0.069(7) 0.001(5) 0.013(5) 0.004(4)
C5 0.053(9) 0.041(7) 0.043(8) 0.005(6) 0.008(7) -0.003(6)
O6 0.042(5) 0.047(5) 0.071(8) 0.006(5) 0.008(5) 0.001(4)
C6 0.056(8) 0.041(6) 0.045(8) 0.002(5) 0.010(6) 0.002(6)
C7 0.038(6) 0.038(6) 0.053(8) -0.001(6) 0.014(6) 0.006(5)
O7 0.056(6) 0.047(6) 0.074(8) 0.013(5) 0.018(6) -0.009(5)
C8 0.038(7) 0.045(7) 0.046(8) -0.001(5) 0.012(6) 0.003(5)
C9 0.043(8) 0.067(10) 0.063(10) -0.018(8) 0.019(7) 0.005(7)
C10 0.039(7) 0.040(7) 0.055(9) 0.001(6) 0.014(6) 0.001(5)
C11 0.037(6) 0.045(7) 0.051(8) 0.003(6) 0.012(6) 0.003(5)
C12 0.060(9) 0.058(9) 0.059(10) 0.009(8) 0.021(7) -0.003(7)
C13 0.065(10) 0.063(10) 0.056(10) 0.006(8) 0.014(8) -0.003(8)
C14 0.049(8) 0.053(8) 0.068(11) -0.004(8) 0.011(7) -0.004(7)
C15 0.034(6) 0.040(7) 0.075(12) 0.007(7) 0.020(7) 0.000(5)

loop_
_atom_type_symbol
_atom_type_description
_atom_type_scat_dispersion_real
_atom_type_scat_dispersion_imag
_atom_type_scat_source
C C 0.0181 0.0091 'International Tables Vol C Tables 4.2.6.8 and 6.1.1.4'
H H 0.0000 0.0000 'International Tables Vol C Tables 4.2.6.8 and 6.1.1.4'
I I -0.3257 6.8362 'International Tables Vol C Tables 4.2.6.8 and 6.1.1.4'
N N 0.0311 0.0180 'International Tables Vol C Tables 4.2.6.8 and 6.1.1.4'
O O 0.0492 0.0322 'International Tables Vol C Tables 4.2.6.8 and 6.1.1.4'
S S 0.3331 0.5567 'International Tables Vol C Tables 4.2.6.8 and 6.1.1.4'

loop_
_geom_angle_atom_site_label_1
_geom_angle_atom_site_label_2
_geom_angle_atom_site_label_3
_geom_angle
O1 C1 N1 127.5(14)
O1 C1 C2 125.5(13)
N1 C1 C2 106.8(12)
N2 S1 C10 108.9(7)
O4 S1 N2 106.1(6)
O4 S1 C10 106.5(7)
O5 S1 N2 107.4(7)
O5 S1 O4 119.9(7)
O5 S1 C10 107.7(7)
C1 N1 C4 114.1(12)
C1 N1 C7 121.3(12)
C7 N1 C4 111.8(11)
C2 N2 S1 122.4(10)
N2 C2 C1 114.5(12)
N2 C2 C3 112.1(12)
C3 C2 C1 104.9(11)
C8 O3 C9 114.7(12)
C2 C3 I1 112.7(9)
C2 C3 C4 104.1(11)
C4 C3 I1 116.0(9)
O6 N3 O7 124.0(13)
O6 N3 C11 118.9(12)
O7 N3 C11 117.1(13)
N1 C4 C3 103.1(11)
N1 C4 C5 101.4(12)
C5 C4 C3 122.3(12)
C4 C5 C6 101.7(13)
C5 C6 C7 105.4(12)
N1 C7 C6 103.2(12)
N1 C7 C8 112.4(12)
C8 C7 C6 111.5(12)
O2 C8 O3 125.4(13)
O2 C8 C7 125.8(14)
O3 C8 C7 108.7(12)
C11 C10 S1 125.9(12)
C11 C10 C15 117.0(15)
C15 C10 S1 117.0(12)
C10 C11 N3 121.8(14)
C12 C11 N3 115.6(14)
C12 C11 C10 122.6(15)
C11 C12 C13 119.5(16)
C14 C13 C12 119.8(18)
C13 C14 C15 120.7(16)
C14 C15 C10 120.3(14)

loop_
_geom_bond_atom_site_label_1
_geom_bond_atom_site_label_2
_geom_bond_distance
I1 C3 2.136(15)
O1 C1 1.194(18)
C1 N1 1.363(17)
C1 C2 1.54(2)
S1 N2 1.620(12)
S1 O4 1.428(11)
S1 O5 1.423(12)
S1 C10 1.804(17)
N1 C4 1.48(2)
N1 C7 1.458(18)
N2 C2 1.457(18)
C2 C3 1.526(19)
O2 C8 1.192(19)
O3 C8 1.329(18)
O3 C9 1.448(19)
C3 C4 1.54(2)
N3 O6 1.214(18)
N3 O7 1.225(17)
N3 C11 1.48(2)
C4 C5 1.53(2)
C5 C6 1.54(2)
C6 C7 1.55(2)
C7 C8 1.516(19)
C10 C11 1.40(2)
C10 C15 1.40(2)
C11 C12 1.36(3)
C12 C13 1.39(3)
C13 C14 1.36(3)
C14 C15 1.39(3)

loop_
_geom_hbond_atom_site_label_D
_geom_hbond_atom_site_label_H
_geom_hbond_atom_site_label_A
_geom_hbond_distance_DH
_geom_hbond_distance_HA
_geom_hbond_distance_DA
_geom_hbond_angle_DHA
_geom_hbond_site_symmetry_A
_geom_hbond_publ_flag
N2 H2 O4 0.86 2.25 2.966(16) 141.1 1_455 yes
N2 H2 O6 0.86 2.24 2.877(17) 130.5 . yes

loop_
_geom_torsion_atom_site_label_1
_geom_torsion_atom_site_label_2
_geom_torsion_atom_site_label_3
_geom_torsion_atom_site_label_4
_geom_torsion
I1 C3 C4 N1 -149.7(9)
I1 C3 C4 C5 -36.9(17)
O1 C1 N1 C4 174.4(14)
O1 C1 N1 C7 36(2)
O1 C1 C2 N2 45.6(19)
O1 C1 C2 C3 168.9(14)
C1 N1 C4 C3 17.1(14)
C1 N1 C4 C5 -110.3(13)
C1 N1 C7 C6 129.1(13)
C1 N1 C7 C8 -110.7(14)
C1 C2 C3 I1 151.5(9)
C1 C2 C3 C4 24.9(14)
S1 N2 C2 C1 -100.3(13)
S1 N2 C2 C3 140.4(11)
S1 C10 C11 N3 -4(2)
S1 C10 C11 C12 177.9(13)
S1 C10 C15 C14 -177.0(12)
N1 C1 C2 N2 -138.6(11)
N1 C1 C2 C3 -15.3(14)
N1 C4 C5 C6 -39.7(13)
N1 C7 C8 O2 -12(2)
N1 C7 C8 O3 170.2(12)
N2 S1 C10 C11 75.2(14)
N2 S1 C10 C15 -108.7(12)
N2 C2 C3 I1 -83.6(12)
N2 C2 C3 C4 149.8(11)
C2 C1 N1 C4 -1.3(15)
C2 C1 N1 C7 -139.8(12)
C2 C3 C4 N1 -25.2(13)
C2 C3 C4 C5 87.6(16)
C3 C4 C5 C6 -153.3(13)
N3 C11 C12 C13 179.8(16)
C4 N1 C7 C6 -10.2(15)
C4 N1 C7 C8 110.0(13)
C4 C5 C6 C7 34.9(15)
O4 S1 N2 C2 -28.8(14)
O4 S1 C10 C11 -170.7(12)
O4 S1 C10 C15 5.4(13)
O5 S1 N2 C2 -158.2(12)
O5 S1 C10 C11 -40.9(14)
O5 S1 C10 C15 135.1(12)
C5 C6 C7 N1 -16.0(15)
C5 C6 C7 C8 -136.8(13)
O6 N3 C11 C10 -33(2)
O6 N3 C11 C12 144.6(15)
C6 C7 C8 O2 103.7(18)
C6 C7 C8 O3 -74.5(15)
C7 N1 C4 C3 159.5(11)
C7 N1 C4 C5 32.1(14)
O7 N3 C11 C10 147.8(14)
O7 N3 C11 C12 -34(2)
C9 O3 C8 O2 5(2)
C9 O3 C8 C7 -177.2(13)
C10 S1 N2 C2 85.5(13)
C10 C11 C12 C13 -2(3)
C11 C10 C15 C14 -1(2)
C11 C12 C13 C14 1(3)
C12 C13 C14 C15 0(3)
C13 C14 C15 C10 0(3)
C15 C10 C11 N3 179.7(13)
C15 C10 C11 C12 2(2)

loop_
_twin_individual_id
_twin_individual_mass_fraction_refined
1 1.006(18)
2 -0.006(18)
